data_2211207
loop_
_publ_author_name
'Ho, Soo Yei'
'Tiekink, Edward R. T.'

_publ_section_title
;
 (6-Mercaptopurinato)(tricyclohexylphosphine)gold(I) ethanol solvate
;
_journal_issue 11
_journal_name_full 'Acta Crystallographica Section E'
_journal_page_first m2855
_journal_page_last m2857
_journal_paper_doi 10.1107/S1600536806040670
_journal_volume 62
_journal_year 2006
_chemical_formula_iupac '[Au (C18 H33 P) (C5 H3 N4 S)] , C H3 CH2 OH'
_chemical_formula_moiety 'C23 H36 Au N4 P S, C2 H6 O'
_chemical_formula_sum 'C25 H42 Au N4 O P S'
_chemical_formula_weight 674.62
_chemical_name_systematic
;
 ?
;
_space_group_IT_number 14
_symmetry_cell_setting monoclinic
_symmetry_space_group_name_Hall '-P 2ybc'
_symmetry_space_group_name_H-M 'P 1 21/c 1'
_atom_sites_solution_hydrogens geom
_atom_sites_solution_primary direct
_atom_sites_solution_secondary difmap
_audit_creation_method SHELXL-97
_cell_angle_alpha 90
_cell_angle_beta 90.5200(10)
_cell_angle_gamma 90
_cell_formula_units_Z 4
_cell_length_a 20.3453(10)
_cell_length_b 7.7096(4)
_cell_length_c 17.3224(9)
_cell_measurement_reflns_used 8014
_cell_measurement_temperature 183(2)
_cell_measurement_theta_max 29.8
_cell_measurement_theta_min 2.6
_cell_volume 2717.0(2)
_computing_cell_refinement 'SAINT (Bruker, 2000)'
_computing_data_collection 'SMART (Bruker, 2000)'
_computing_data_reduction SAINT
_computing_molecular_graphics 'ORTEPII (Johnson, 1976) & DIAMOND (Brandenburg, 2006)'
_computing_publication_material SHELXL97
_computing_structure_refinement 'SHELXL97 (Sheldrick, 1997)'
_computing_structure_solution 'PATTY in DIRDIF92 (Beurskens <i>et al.</i>,  1992)'
_diffrn_ambient_temperature 183(2)
_diffrn_measured_fraction_theta_full 0.992
_diffrn_measured_fraction_theta_max 0.992
_diffrn_measurement_device_type 'Bruker AXS SMART CCD'
_diffrn_measurement_method '\f and \w scans'
_diffrn_radiation_monochromator graphite
_diffrn_radiation_source 'fine-focus sealed tube'
_diffrn_radiation_type MoK\a
_diffrn_radiation_wavelength 0.71069
_diffrn_reflns_av_R_equivalents 0.052
_diffrn_reflns_av_sigmaI/netI 0.058
_diffrn_reflns_limit_h_max 28
_diffrn_reflns_limit_h_min -25
_diffrn_reflns_limit_k_max 9
_diffrn_reflns_limit_k_min -10
_diffrn_reflns_limit_l_max 23
_diffrn_reflns_limit_l_min -24
_diffrn_reflns_number 22079
_diffrn_reflns_theta_full 30.0
_diffrn_reflns_theta_max 30.0
_diffrn_reflns_theta_min 1.0
_diffrn_standards_decay_% 0
_diffrn_standards_number 0
_exptl_absorpt_coefficient_mu 5.575
_exptl_absorpt_correction_T_max 1
_exptl_absorpt_correction_T_min 0.394
_exptl_absorpt_correction_type multi-scan
_exptl_absorpt_process_details '(SADABS; Bruker, 2000)'
_exptl_crystal_colour colourless
_exptl_crystal_density_diffrn 1.649
_exptl_crystal_density_method 'not measured'
_exptl_crystal_description block
_exptl_crystal_F_000 1352
_exptl_crystal_size_max 0.32
_exptl_crystal_size_mid 0.10
_exptl_crystal_size_min 0.05
_refine_diff_density_max 2.62
_refine_diff_density_min -2.57
_refine_ls_extinction_method none
_refine_ls_goodness_of_fit_ref 1.09
_refine_ls_hydrogen_treatment constr
_refine_ls_matrix_type full
_refine_ls_number_parameters 298
_refine_ls_number_reflns 7884
_refine_ls_number_restraints 0
_refine_ls_restrained_S_all 1.09
_refine_ls_R_factor_all 0.046
_refine_ls_R_factor_gt 0.037
_refine_ls_shift/su_max 0.001
_refine_ls_shift/su_mean <0.001
_refine_ls_structure_factor_coef Fsqd
_refine_ls_weighting_details 'calc w=1/[\s^2^(Fo^2^)+(0.0597P)^2^] where P=(Fo^2^+2Fc^2^)/3'
_refine_ls_weighting_scheme calc
_refine_ls_wR_factor_gt 0.093
_refine_ls_wR_factor_ref 0.110
_reflns_number_gt 6772
_reflns_number_total 7884
_reflns_threshold_expression I>2\s(I)
_cod_data_source_file sj2139.cif
_cod_data_source_block I
_cod_original_sg_symbol_H-M 'P 21/c'
_cod_database_code 2211207
_cod_database_fobs_code 2211207

loop_
_symmetry_equiv_pos_as_xyz
'x, y, z'
'-x, y+1/2, -z+1/2'
'-x, -y, -z'
'x, -y-1/2, z-1/2'

loop_
_atom_site_type_symbol
_atom_site_label
_atom_site_fract_x
_atom_site_fract_y
_atom_site_fract_z
_atom_site_U_iso_or_equiv
_atom_site_adp_type
_atom_site_calc_flag
_atom_site_refinement_flags
_atom_site_occupancy
Au Au 0.279230(7) 0.266952(19) 0.217830(9) 0.01655(6) Uani d . 1
S S6 0.23790(5) 0.03028(13) 0.28391(6) 0.0229(2) Uani d . 1
P P1 0.31843(4) 0.49239(12) 0.14797(6) 0.01456(18) Uani d . 1
O O41 0.00555(16) 0.3051(5) 0.5674(2) 0.0319(7) Uani d . 1
H H41 0.0225 0.2964 0.5236 0.048 Uiso calc R 1
N N1 0.13742(17) 0.0022(4) 0.3785(2) 0.0267(8) Uani d . 1
N N3 0.0688(2) 0.2291(5) 0.4299(3) 0.0272(9) Uani d . 1
N N7 0.10272(16) 0.5141(4) 0.3859(2) 0.0221(7) Uani d . 1
H H7 0.0723 0.5797 0.4069 0.027 Uiso calc R 1
N N9 0.19114(17) 0.4395(4) 0.3177(2) 0.0235(7) Uani d . 1
C C2 0.0880(2) 0.0646(6) 0.4205(3) 0.0314(10) Uani d . 1
H H2 0.0629 -0.0196 0.4473 0.038 Uiso calc R 1
C C4 0.10755(18) 0.3400(5) 0.3910(2) 0.0177(7) Uani d . 1
C C5 0.1622(2) 0.2938(5) 0.3492(3) 0.0186(8) Uani d . 1
C C6 0.17593(18) 0.1167(5) 0.3410(2) 0.0200(8) Uani d . 1
C C8 0.1535(2) 0.5686(5) 0.3424(2) 0.0265(9) Uani d . 1
H H8 0.1615 0.6871 0.3307 0.032 Uiso calc R 1
C C11 0.35740(18) 0.4227(5) 0.0579(2) 0.0184(7) Uani d . 1
H H11 0.3678 0.5280 0.0265 0.022 Uiso calc R 1
C C12 0.3104(2) 0.3077(6) 0.0113(3) 0.0253(9) Uani d . 1
H H12A 0.2706 0.3752 -0.0024 0.030 Uiso calc R 1
H H12B 0.2967 0.2085 0.0436 0.030 Uiso calc R 1
C C13 0.3417(3) 0.2387(6) -0.0628(3) 0.0330(11) Uani d . 1
H H13A 0.3511 0.3365 -0.0981 0.040 Uiso calc R 1
H H13B 0.3107 0.1592 -0.0894 0.040 Uiso calc R 1
C C14 0.4052(2) 0.1425(7) -0.0440(3) 0.0332(10) Uani d . 1
H H14A 0.4264 0.1060 -0.0927 0.040 Uiso calc R 1
H H14B 0.3950 0.0369 -0.0140 0.040 Uiso calc R 1
C C15 0.4531(3) 0.2561(6) 0.0024(4) 0.0332(12) Uani d . 1
H H15A 0.4924 0.1870 0.0165 0.040 Uiso calc R 1
H H15B 0.4676 0.3545 -0.0300 0.040 Uiso calc R 1
C C16 0.4216(2) 0.3254(7) 0.0751(2) 0.0271(9) Uani d . 1
H H16A 0.4527 0.4047 0.1016 0.032 Uiso calc R 1
H H16B 0.4124 0.2276 0.1104 0.032 Uiso calc R 1
C C21 0.38010(17) 0.6177(5) 0.2025(2) 0.0162(7) Uani d . 1
H H21 0.4190 0.5400 0.2103 0.019 Uiso calc R 1
C C22 0.35364(18) 0.6610(5) 0.2836(2) 0.0180(7) Uani d . 1
H H22A 0.3123 0.7277 0.2782 0.022 Uiso calc R 1
H H22B 0.3436 0.5518 0.3112 0.022 Uiso calc R 1
C C23 0.4029(2) 0.7660(5) 0.3308(3) 0.0249(10) Uani d . 1
H H23A 0.4411 0.6916 0.3437 0.030 Uiso calc R 1
H H23B 0.3822 0.8017 0.3798 0.030 Uiso calc R 1
C C24 0.42679(19) 0.9263(5) 0.2887(2) 0.0225(8) Uani d . 1
H H24A 0.4606 0.9859 0.3205 0.027 Uiso calc R 1
H H24B 0.3896 1.0073 0.2807 0.027 Uiso calc R 1
C C25 0.45579(19) 0.8771(6) 0.2112(2) 0.0248(9) Uani d . 1
H H25A 0.4948 0.8025 0.2193 0.030 Uiso calc R 1
H H25B 0.4700 0.9832 0.1837 0.030 Uiso calc R 1
C C26 0.4050(2) 0.7810(5) 0.1626(3) 0.0231(9) Uani d . 1
H H26A 0.3674 0.8590 0.1518 0.028 Uiso calc R 1
H H26B 0.4247 0.7486 0.1126 0.028 Uiso calc R 1
C C31 0.25249(18) 0.6490(5) 0.1239(2) 0.0187(7) Uani d . 1
H H31 0.2526 0.7353 0.1670 0.022 Uiso calc R 1
C C32 0.18357(18) 0.5667(6) 0.1240(3) 0.0240(9) Uani d . 1
H H32A 0.1783 0.4897 0.0786 0.029 Uiso calc R 1
H H32B 0.1781 0.4958 0.1712 0.029 Uiso calc R 1
C C33 0.1313(2) 0.7099(6) 0.1214(3) 0.0306(10) Uani d . 1
H H33A 0.1352 0.7833 0.1681 0.037 Uiso calc R 1
H H33B 0.0869 0.6570 0.1208 0.037 Uiso calc R 1
C C34 0.1399(2) 0.8215(6) 0.0493(3) 0.0287(9) Uani d . 1
H H34A 0.1071 0.9164 0.0496 0.034 Uiso calc R 1
H H34B 0.1318 0.7498 0.0028 0.034 Uiso calc R 1
C C35 0.2083(2) 0.8984(6) 0.0455(3) 0.0285(9) Uani d . 1
H H35A 0.2129 0.9641 -0.0033 0.034 Uiso calc R 1
H H35B 0.2148 0.9801 0.0890 0.034 Uiso calc R 1
C C36 0.2606(2) 0.7562(5) 0.0494(3) 0.0234(9) Uani d . 1
H H36A 0.3049 0.8094 0.0487 0.028 Uiso calc R 1
H H36B 0.2563 0.6794 0.0039 0.028 Uiso calc R 1
C C41 0.0519(3) 0.2599(9) 0.6238(5) 0.060(2) Uani d . 1
H H41A 0.0911 0.3342 0.6174 0.072 Uiso calc R 1
H H41B 0.0656 0.1383 0.6150 0.072 Uiso calc R 1
C C42 0.0298(7) 0.2757(16) 0.7008(8) 0.171(8) Uani d . 1
H H42A 0.0655 0.2445 0.7365 0.256 Uiso calc R 1
H H42B -0.0076 0.1979 0.7088 0.256 Uiso calc R 1
H H42C 0.0162 0.3957 0.7104 0.256 Uiso calc R 1

loop_
_atom_site_aniso_label
_atom_site_aniso_U_11
_atom_site_aniso_U_22
_atom_site_aniso_U_33
_atom_site_aniso_U_12
_atom_site_aniso_U_13
_atom_site_aniso_U_23
Au 0.01592(9) 0.01545(9) 0.01837(10) 0.00027(5) 0.00449(6) 0.00082(5)
S6 0.0257(5) 0.0133(4) 0.0298(6) 0.0039(4) 0.0142(4) 0.0015(4)
P1 0.0131(4) 0.0169(4) 0.0138(4) -0.0008(3) 0.0025(3) -0.0001(3)
O41 0.0254(17) 0.0419(19) 0.0287(18) 0.0139(15) 0.0060(14) 0.0008(15)
N1 0.0275(19) 0.0181(16) 0.035(2) -0.0003(14) 0.0143(16) 0.0044(14)
N3 0.0186(19) 0.029(2) 0.035(2) 0.0027(14) 0.0138(17) -0.0005(15)
N7 0.0217(17) 0.0232(17) 0.0215(18) 0.0103(14) 0.0030(14) -0.0030(13)
N9 0.0260(18) 0.0153(16) 0.029(2) 0.0026(13) 0.0073(15) 0.0003(13)
C2 0.027(2) 0.026(2) 0.041(3) -0.0012(18) 0.018(2) 0.0058(19)
C4 0.0180(18) 0.0231(19) 0.0120(18) 0.0045(15) 0.0037(14) -0.0008(14)
C5 0.0197(19) 0.0165(18) 0.020(2) 0.0025(15) 0.0037(16) 0.0000(15)
C6 0.0179(19) 0.0138(17) 0.029(2) 0.0047(14) 0.0073(16) -0.0022(15)
C8 0.036(2) 0.0146(18) 0.029(2) 0.0053(16) 0.0097(19) 0.0015(16)
C11 0.0196(18) 0.0209(18) 0.0148(18) -0.0017(14) 0.0058(14) -0.0015(14)
C12 0.020(2) 0.033(2) 0.023(2) -0.0027(17) 0.0023(16) -0.0090(18)
C13 0.031(3) 0.045(3) 0.023(3) -0.0016(19) 0.001(2) -0.0120(18)
C14 0.037(3) 0.036(3) 0.026(2) 0.003(2) 0.0070(19) -0.0130(19)
C15 0.024(2) 0.041(3) 0.035(3) 0.0063(18) 0.006(2) -0.014(2)
C16 0.022(2) 0.039(3) 0.021(2) 0.0027(19) 0.0037(16) -0.0081(19)
C21 0.0124(16) 0.0182(17) 0.0179(18) -0.0002(13) 0.0018(13) -0.0021(14)
C22 0.0183(18) 0.0223(19) 0.0133(18) -0.0010(15) 0.0014(14) -0.0022(14)
C23 0.025(2) 0.023(2) 0.026(3) 0.0026(16) -0.0053(19) -0.0028(15)
C24 0.0206(19) 0.0193(19) 0.027(2) -0.0001(15) -0.0038(16) -0.0049(16)
C25 0.0167(18) 0.025(2) 0.033(2) -0.0059(16) 0.0007(16) -0.0009(17)
C26 0.022(2) 0.026(2) 0.021(2) -0.0103(16) 0.0019(17) -0.0009(16)
C31 0.0173(18) 0.0190(18) 0.0198(19) 0.0001(14) -0.0036(14) 0.0005(14)
C32 0.0144(18) 0.029(2) 0.029(2) -0.0013(15) 0.0017(16) 0.0104(17)
C33 0.019(2) 0.037(3) 0.035(3) 0.0072(18) -0.0004(19) 0.010(2)
C34 0.028(2) 0.027(2) 0.030(2) 0.0060(18) -0.0092(18) 0.0020(18)
C35 0.033(2) 0.022(2) 0.030(2) -0.0018(17) -0.0108(19) 0.0037(17)
C36 0.021(2) 0.023(2) 0.026(2) -0.0052(14) -0.0020(18) 0.0059(15)
C41 0.030(3) 0.085(5) 0.065(5) 0.008(3) -0.007(3) 0.027(3)
C42 0.105(10) 0.30(2) 0.104(11) 0.062(9) -0.061(9) 0.002(9)

loop_
_atom_type_symbol
_atom_type_description
_atom_type_scat_dispersion_real
_atom_type_scat_dispersion_imag
_atom_type_scat_source
C C 0.0033 0.0016 'International Tables Vol C Tables 4.2.6.8 and 6.1.1.4'
H H 0.0000 0.0000 'International Tables Vol C Tables 4.2.6.8 and 6.1.1.4'
Au Au -2.0133 8.8022 'International Tables Vol C Tables 4.2.6.8 and 6.1.1.4'
N N 0.0061 0.0033 'International Tables Vol C Tables 4.2.6.8 and 6.1.1.4'
P P 0.1023 0.0942 'International Tables Vol C Tables 4.2.6.8 and 6.1.1.4'
S S 0.1246 0.1234 'International Tables Vol C Tables 4.2.6.8 and 6.1.1.4'
O O 0.0106 0.0060 'International Tables Vol C Tables 4.2.6.8 and 6.1.1.4'

loop_
_geom_angle_atom_site_label_1
_geom_angle_atom_site_label_2
_geom_angle_atom_site_label_3
_geom_angle
_geom_angle_publ_flag
S6 Au P1 177.36(4) y
Au S6 C6 104.31(14) ?
C11 P1 C31 108.49(18) ?
C11 P1 C21 107.02(17) ?
C31 P1 C21 105.25(17) ?
C11 P1 Au 112.70(13) ?
C31 P1 Au 111.27(13) ?
C21 P1 Au 111.73(13) ?
C41 O41 H41 109.5 ?
C2 N1 C6 118.0(4) ?
C4 N3 C2 111.6(4) ?
C8 N7 C4 106.9(3) ?
C8 N7 H7 126.6 ?
C4 N7 H7 126.6 ?
C8 N9 C5 103.4(3) ?
N3 C2 N1 129.0(4) ?
N3 C2 H2 115.5 ?
N1 C2 H2 115.5 ?
N3 C4 N7 128.4(4) ?
N3 C4 C5 125.2(4) ?
N7 C4 C5 106.3(3) ?
N9 C5 C6 131.7(4) ?
N9 C5 C4 110.2(3) ?
C6 C5 C4 117.8(4) ?
N1 C6 C5 118.1(4) ?
N1 C6 S6 116.7(3) ?
C5 C6 S6 125.2(3) ?
N9 C8 N7 113.1(4) ?
N9 C8 H8 123.4 ?
N7 C8 H8 123.4 ?
C12 C11 C16 110.3(3) ?
C12 C11 P1 110.2(3) ?
C16 C11 P1 110.5(3) ?
C12 C11 H11 108.6 ?
C16 C11 H11 108.6 ?
P1 C11 H11 108.6 ?
C11 C12 C13 112.4(4) ?
C11 C12 H12A 109.1 ?
C13 C12 H12A 109.1 ?
C11 C12 H12B 109.1 ?
C13 C12 H12B 109.1 ?
H12A C12 H12B 107.9 ?
C12 C13 C14 110.4(4) ?
C12 C13 H13A 109.6 ?
C14 C13 H13A 109.6 ?
C12 C13 H13B 109.6 ?
C14 C13 H13B 109.6 ?
H13A C13 H13B 108.1 ?
C13 C14 C15 111.6(4) ?
C13 C14 H14A 109.3 ?
C15 C14 H14A 109.3 ?
C13 C14 H14B 109.3 ?
C15 C14 H14B 109.3 ?
H14A C14 H14B 108.0 ?
C16 C15 C14 111.5(4) ?
C16 C15 H15A 109.3 ?
C14 C15 H15A 109.3 ?
C16 C15 H15B 109.3 ?
C14 C15 H15B 109.3 ?
H15A C15 H15B 108.0 ?
C15 C16 C11 112.1(4) ?
C15 C16 H16A 109.2 ?
C11 C16 H16A 109.2 ?
C15 C16 H16B 109.2 ?
C11 C16 H16B 109.2 ?
H16A C16 H16B 107.9 ?
C26 C21 C22 110.7(3) ?
C26 C21 P1 115.4(3) ?
C22 C21 P1 109.8(2) ?
C26 C21 H21 106.8 ?
C22 C21 H21 106.8 ?
P1 C21 H21 106.8 ?
C23 C22 C21 111.7(3) ?
C23 C22 H22A 109.3 ?
C21 C22 H22A 109.3 ?
C23 C22 H22B 109.3 ?
C21 C22 H22B 109.3 ?
H22A C22 H22B 107.9 ?
C22 C23 C24 112.8(4) ?
C22 C23 H23A 109.0 ?
C24 C23 H23A 109.0 ?
C22 C23 H23B 109.0 ?
C24 C23 H23B 109.0 ?
H23A C23 H23B 107.8 ?
C23 C24 C25 110.5(3) ?
C23 C24 H24A 109.6 ?
C25 C24 H24A 109.6 ?
C23 C24 H24B 109.5 ?
C25 C24 H24B 109.5 ?
H24A C24 H24B 108.1 ?
C24 C25 C26 110.1(3) ?
C24 C25 H25A 109.6 ?
C26 C25 H25A 109.6 ?
C24 C25 H25B 109.6 ?
C26 C25 H25B 109.6 ?
H25A C25 H25B 108.2 ?
C21 C26 C25 112.2(4) ?
C21 C26 H26A 109.2 ?
C25 C26 H26A 109.2 ?
C21 C26 H26B 109.2 ?
C25 C26 H26B 109.2 ?
H26A C26 H26B 107.9 ?
C36 C31 C32 109.1(3) ?
C36 C31 P1 117.1(3) ?
C32 C31 P1 112.9(3) ?
C36 C31 H31 105.6 ?
C32 C31 H31 105.6 ?
P1 C31 H31 105.6 ?
C33 C32 C31 109.6(3) ?
C33 C32 H32A 109.8 ?
C31 C32 H32A 109.8 ?
C33 C32 H32B 109.8 ?
C31 C32 H32B 109.8 ?
H32A C32 H32B 108.2 ?
C32 C33 C34 110.2(4) ?
C32 C33 H33A 109.6 ?
C34 C33 H33A 109.6 ?
C32 C33 H33B 109.6 ?
C34 C33 H33B 109.6 ?
H33A C33 H33B 108.1 ?
C33 C34 C35 111.7(4) ?
C33 C34 H34A 109.3 ?
C35 C34 H34A 109.3 ?
C33 C34 H34B 109.3 ?
C35 C34 H34B 109.3 ?
H34A C34 H34B 107.9 ?
C36 C35 C34 111.0(4) ?
C36 C35 H35A 109.4 ?
C34 C35 H35A 109.4 ?
C36 C35 H35B 109.4 ?
C34 C35 H35B 109.4 ?
H35A C35 H35B 108.0 ?
C35 C36 C31 109.9(4) ?
C35 C36 H36A 109.7 ?
C31 C36 H36A 109.7 ?
C35 C36 H36B 109.7 ?
C31 C36 H36B 109.7 ?
H36A C36 H36B 108.2 ?
O41 C41 C42 114.8(7) ?
O41 C41 H41A 108.6 ?
C42 C41 H41A 108.6 ?
O41 C41 H41B 108.6 ?
C42 C41 H41B 108.6 ?
H41A C41 H41B 107.5 ?
C41 C42 H42A 109.5 ?
C41 C42 H42B 109.5 ?
H42A C42 H42B 109.5 ?
C41 C42 H42C 109.5 ?
H42A C42 H42C 109.5 ?
H42B C42 H42C 109.5 ?

loop_
_geom_bond_atom_site_label_1
_geom_bond_atom_site_label_2
_geom_bond_distance
_geom_bond_publ_flag
Au S6 2.3161(10) y
Au P1 2.2669(10) y
S6 C6 1.742(4) y
P1 C11 1.838(4) ?
P1 C31 1.850(4) ?
P1 C21 1.838(4) ?
O41 C41 1.395(7) ?
O41 H41 0.8400 ?
N1 C2 1.336(5) y
N1 C6 1.351(5) y
N3 C2 1.338(5) y
N3 C4 1.347(5) y
N7 C8 1.351(5) y
N7 C4 1.349(5) y
N7 H7 0.8800 ?
N9 C5 1.383(5) y
N9 C8 1.329(5) y
C2 H2 0.9500 ?
C4 C5 1.379(5) ?
C5 C6 1.401(5) ?
C8 H8 0.9500 ?
C11 C12 1.528(5) ?
C11 C16 1.533(6) ?
C11 H11 1.0000 ?
C12 C13 1.534(6) ?
C12 H12A 0.9900 ?
C12 H12B 0.9900 ?
C13 C14 1.522(7) ?
C13 H13A 0.9900 ?
C13 H13B 0.9900 ?
C14 C15 1.532(7) ?
C14 H14A 0.9900 ?
C14 H14B 0.9900 ?
C15 C16 1.516(7) ?
C15 H15A 0.9900 ?
C15 H15B 0.9900 ?
C16 H16A 0.9900 ?
C16 H16B 0.9900 ?
C21 C26 1.525(5) ?
C21 C22 1.544(5) ?
C21 H21 1.0000 ?
C22 C23 1.521(6) ?
C22 H22A 0.9900 ?
C22 H22B 0.9900 ?
C23 C24 1.517(6) ?
C23 H23A 0.9900 ?
C23 H23B 0.9900 ?
C24 C25 1.520(6) ?
C24 H24A 0.9900 ?
C24 H24B 0.9900 ?
C25 C26 1.520(6) ?
C25 H25A 0.9900 ?
C25 H25B 0.9900 ?
C26 H26A 0.9900 ?
C26 H26B 0.9900 ?
C31 C36 1.543(6) ?
C31 C32 1.539(5) ?
C31 H31 1.0000 ?
C32 C33 1.534(6) ?
C32 H32A 0.9900 ?
C32 H32B 0.9900 ?
C33 C34 1.528(7) ?
C33 H33A 0.9900 ?
C33 H33B 0.9900 ?
C34 C35 1.514(6) ?
C34 H34A 0.9900 ?
C34 H34B 0.9900 ?
C35 C36 1.529(6) ?
C35 H35A 0.9900 ?
C35 H35B 0.9900 ?
C36 H36A 0.9900 ?
C36 H36B 0.9900 ?
C41 C42 1.417(16) ?
C41 H41A 0.9900 ?
C41 H41B 0.9900 ?
C42 H42A 0.9800 ?
C42 H42B 0.9800 ?
C42 H42C 0.9800 ?

loop_
_geom_hbond_atom_site_label_D
_geom_hbond_atom_site_label_H
_geom_hbond_atom_site_label_A
_geom_hbond_site_symmetry_A
_geom_hbond_distance_DH
_geom_hbond_distance_HA
_geom_hbond_distance_DA
_geom_hbond_angle_DHA
_geom_hbond_publ_flag
O41 H41 N3 1_555 0.84 1.95 2.780(6) 168 y
N7 H7 O41 3_566 0.88 1.87 2.735(5) 166 y

loop_
_geom_torsion_atom_site_label_1
_geom_torsion_atom_site_label_2
_geom_torsion_atom_site_label_3
_geom_torsion_atom_site_label_4
_geom_torsion
P1 Au S6 C6 -120.8(7)
S6 Au P1 C11 -35.6(8)
S6 Au P1 C31 86.5(8)
S6 Au P1 C21 -156.1(7)
C4 N3 C2 N1 -1.1(8)
C6 N1 C2 N3 2.0(8)
C2 N3 C4 N7 178.8(4)
C2 N3 C4 C5 -2.9(7)
C8 N7 C4 N3 178.3(4)
C8 N7 C4 C5 -0.3(4)
C8 N9 C5 C6 175.5(5)
C8 N9 C5 C4 0.8(5)
N3 C4 C5 N9 -179.0(4)
N7 C4 C5 N9 -0.4(5)
N3 C4 C5 C6 5.5(6)
N7 C4 C5 C6 -175.9(4)
C2 N1 C6 C5 0.8(6)
C2 N1 C6 S6 -177.6(3)
N9 C5 C6 N1 -178.5(4)
C4 C5 C6 N1 -4.1(6)
N9 C5 C6 S6 -0.3(7)
C4 C5 C6 S6 174.1(3)
Au S6 C6 N1 171.5(3)
Au S6 C6 C5 -6.7(4)
C5 N9 C8 N7 -1.0(5)
C4 N7 C8 N9 0.8(5)
C31 P1 C11 C12 -70.4(3)
C21 P1 C11 C12 176.5(3)
Au P1 C11 C12 53.3(3)
C31 P1 C11 C16 167.4(3)
C21 P1 C11 C16 54.3(3)
Au P1 C11 C16 -68.9(3)
C16 C11 C12 C13 -55.0(5)
P1 C11 C12 C13 -177.3(3)
C11 C12 C13 C14 55.7(5)
C12 C13 C14 C15 -55.1(6)
C13 C14 C15 C16 55.2(6)
C14 C15 C16 C11 -54.8(6)
C12 C11 C16 C15 54.4(5)
P1 C11 C16 C15 176.5(3)
C11 P1 C21 C26 61.1(3)
C31 P1 C21 C26 -54.1(3)
Au P1 C21 C26 -175.0(3)
C11 P1 C21 C22 -172.9(3)
C31 P1 C21 C22 71.8(3)
Au P1 C21 C22 -49.1(3)
C26 C21 C22 C23 -51.1(4)
P1 C21 C22 C23 -179.6(3)
C21 C22 C23 C24 52.6(5)
C22 C23 C24 C25 -55.9(5)
C23 C24 C25 C26 57.7(4)
C22 C21 C26 C25 54.6(4)
P1 C21 C26 C25 -179.9(3)
C24 C25 C26 C21 -58.2(5)
C11 P1 C31 C36 -27.6(3)
C21 P1 C31 C36 86.7(3)
Au P1 C31 C36 -152.1(3)
C11 P1 C31 C32 100.3(3)
C21 P1 C31 C32 -145.4(3)
Au P1 C31 C32 -24.2(3)
C36 C31 C32 C33 -60.4(5)
P1 C31 C32 C33 167.7(3)
C31 C32 C33 C34 58.6(5)
C32 C33 C34 C35 -56.5(5)
C33 C34 C35 C36 55.9(5)
C34 C35 C36 C31 -57.3(5)
C32 C31 C36 C35 59.6(4)
P1 C31 C36 C35 -170.7(3)
